data_7209233
loop_
_publ_author_name
'Luo, Yun'
'Bernot, Kevin'
'Calvez, Guillaume'
'Freslon, St\'ephane'
'Daiguebonne, Carole'
'Guillou, Olivier'
'Kerbellec, Nicolas'
'Roisnel, Thierry'

_publ_section_title
;
 1,2,4,5-Benzene-tetra-carboxylic acid: a versatile ligand for high
 dimensional lanthanide-based coordination polymers
;
_journal_issue 10
_journal_name_full CrystEngComm
_journal_page_first 1882
_journal_paper_doi 10.1039/c2ce26940f
_journal_volume 15
_journal_year 2013
_chemical_formula_sum 'C7.5 H13.5 Er O12'
_chemical_formula_weight 462.94
_space_group_IT_number 2
_symmetry_cell_setting triclinic
_symmetry_space_group_name_Hall '-P 1'
_symmetry_space_group_name_H-M 'P -1'
_atom_sites_solution_hydrogens geom
_atom_sites_solution_primary direct
_atom_sites_solution_secondary difmap
_audit_creation_method SHELXL-97
_cell_angle_alpha 105.3070(7)
_cell_angle_beta 93.8350(8)
_cell_angle_gamma 108.9350(12)
_cell_formula_units_Z 4
_cell_length_a 10.4005(2)
_cell_length_b 10.6486(2)
_cell_length_c 13.6321(3)
_cell_measurement_reflns_used 25
_cell_measurement_temperature 298(2)
_cell_measurement_theta_max 18
_cell_measurement_theta_min 12
_cell_volume 1358.02(5)
_computing_cell_refinement 'Nonius CAD4 software'
_computing_data_collection 'Nonius CAD4 software'
_computing_data_reduction 'XCAD (P.McArdle, 2000)'
_computing_molecular_graphics 'ORTEX (P.McArdle, 1995)'
_computing_publication_material 'SHELXL-97/2 (Sheldrick,1997)'
_computing_structure_refinement 'SHELXL-97 (Sheldrick, 1997)'
_computing_structure_solution 'SHELXS-97 (Sheldrick, 1990)'
_diffrn_ambient_temperature 298(2)
_diffrn_measured_fraction_theta_full 0.996
_diffrn_measured_fraction_theta_max 0.996
_diffrn_measurement_device_type '4-circle diffractometer'
_diffrn_measurement_method 'scintillation counter'
_diffrn_radiation_monochromator graphite
_diffrn_radiation_source 'fine-focus sealed tube'
_diffrn_radiation_type MoK\a
_diffrn_radiation_wavelength 0.71069
_diffrn_reflns_av_R_equivalents 0.0653
_diffrn_reflns_av_sigmaI/netI 0.0636
_diffrn_reflns_limit_h_max 13
_diffrn_reflns_limit_h_min -14
_diffrn_reflns_limit_k_max 13
_diffrn_reflns_limit_k_min -14
_diffrn_reflns_limit_l_max 19
_diffrn_reflns_limit_l_min -18
_diffrn_reflns_number 19707
_diffrn_reflns_theta_full 30.03
_diffrn_reflns_theta_max 30.03
_diffrn_reflns_theta_min 1.57
_exptl_absorpt_coefficient_mu 6.240
_exptl_crystal_colour Colourless
_exptl_crystal_density_diffrn 2.264
_exptl_crystal_density_method 'not measured'
_exptl_crystal_description Parallelepiped
_exptl_crystal_F_000 890
_exptl_crystal_size_max 0.50
_exptl_crystal_size_mid 0.40
_exptl_crystal_size_min 0.20
_refine_diff_density_max 2.647
_refine_diff_density_min -3.773
_refine_diff_density_rms 0.325
_refine_ls_extinction_method none
_refine_ls_goodness_of_fit_ref 1.046
_refine_ls_hydrogen_treatment mixed
_refine_ls_matrix_type full
_refine_ls_number_parameters 370
_refine_ls_number_reflns 7905
_refine_ls_number_restraints 0
_refine_ls_restrained_S_all 1.046
_refine_ls_R_factor_all 0.0577
_refine_ls_R_factor_gt 0.0454
_refine_ls_shift/su_max 0.013
_refine_ls_shift/su_mean 0.000
_refine_ls_structure_factor_coef Fsqd
_refine_ls_weighting_details 'calc w=1/[\s^2^(Fo^2^)+(0.0702P)^2^+2.7991P] where P=(Fo^2^+2Fc^2^)/3'
_refine_ls_weighting_scheme calc
_refine_ls_wR_factor_gt 0.1184
_refine_ls_wR_factor_ref 0.1278
_reflns_number_gt 6467
_reflns_number_total 7905
_reflns_threshold_expression >2sigma(I)
_cod_data_source_file c2ce26940f.txt
_cod_data_source_block dd77
_cod_original_sg_symbol_H-M P-1
_cod_original_formula_sum 'C7.50 H13.50 Er O12'
_cod_database_code 7209233

loop_
_symmetry_equiv_pos_as_xyz
'x, y, z'
'-x, -y, -z'

loop_
_atom_site_label
_atom_site_type_symbol
_atom_site_fract_x
_atom_site_fract_y
_atom_site_fract_z
_atom_site_U_iso_or_equiv
_atom_site_adp_type
_atom_site_occupancy
_atom_site_symmetry_multiplicity
_atom_site_calc_flag
_atom_site_refinement_flags
Er1 Er 0.52361(2) 0.58006(2) 0.188079(18) 0.01724(8) Uani 1 1 d .
Er2 Er 1.01863(2) 1.05028(2) 0.186582(18) 0.01590(8) Uani 1 1 d .
O1 O 0.5868(4) 0.7482(4) 0.0993(3) 0.0287(9) Uani 1 1 d .
O2 O 1.1053(4) 1.2756(5) 0.1584(4) 0.0311(10) Uani 1 1 d .
O3 O 1.2218(4) 1.1405(6) 0.3078(3) 0.0349(11) Uani 1 1 d .
O4 O 0.6193(6) 0.5077(5) 0.3170(4) 0.0497(15) Uani 1 1 d .
O5 O 0.3432(5) 0.4840(6) 0.2723(4) 0.0475(14) Uani 1 1 d .
O6 O 0.4271(5) 0.7481(6) 0.2622(5) 0.0479(14) Uani 1 1 d .
O1W O 1.1745(8) 1.7266(10) 0.3290(6) 0.088(3) Uani 1 1 d .
O2W O 1.5723(9) 2.0352(9) 0.2992(8) 0.101(3) Uani 1 1 d .
O3W O 0.8596(10) 0.4871(11) 0.4098(10) 0.137(4) Uani 1 1 d .
O4W O 0.9441(12) 1.4271(11) 0.2234(8) 0.123(4) Uani 1 1 d .
O5W O 0.6366(19) 1.392(3) 0.5221(10) 0.295(13) Uani 1 1 d .
O6W O 1.3853(13) 2.203(5) 0.4893(9) 0.82(5) Uani 1 1 d .
O1A O 0.8610(4) 1.0616(4) 0.0736(3) 0.0239(9) Uani 1 1 d .
O2A O 1.1953(4) 1.0555(5) 0.0936(3) 0.0255(9) Uani 1 1 d .
O3A O 0.4610(4) 0.3309(4) 0.1170(3) 0.0240(8) Uani 1 1 d .
O4A O 0.4805(4) 0.2367(4) 0.2432(3) 0.0271(9) Uani 1 1 d .
C1A C 0.5202(5) 0.8912(6) -0.0727(4) 0.0169(10) Uani 1 1 d .
C2A C 0.6332(5) 0.9988(5) -0.0056(4) 0.0174(10) Uani 1 1 d .
C3A C 0.6119(5) 1.1055(6) 0.0658(5) 0.0201(11) Uani 1 1 d .
H3A H 0.6871 1.1769 0.1103 0.024 Uiso 1 1 calc R
C4A C 0.4694(5) 0.2340(6) 0.1508(4) 0.0182(10) Uani 1 1 d .
C5A C 0.7769(5) 1.0004(5) -0.0096(4) 0.0167(10) Uani 1 1 d .
O1B O 0.3560(4) 0.5099(5) 0.0513(4) 0.0294(10) Uani 1 1 d .
O2B O 0.7144(4) 0.5545(5) 0.1172(3) 0.0281(9) Uani 1 1 d .
O3B O 0.9221(4) 0.8168(4) 0.0596(3) 0.0222(8) Uani 1 1 d .
O4B O 1.0611(4) 0.8409(4) 0.1971(3) 0.0277(9) Uani 1 1 d .
C1B C 0.0057(5) 0.3728(6) -0.0582(4) 0.0163(10) Uani 1 1 d .
C2B C 0.1278(5) 0.4867(5) -0.0089(4) 0.0155(10) Uani 1 1 d .
C3B C 0.1209(5) 0.6111(5) 0.0487(4) 0.0190(11) Uani 1 1 d .
H3B H 0.2019 0.6854 0.0816 0.023 Uiso 1 1 calc R
C4B C 0.9903(5) 0.7684(5) 0.1096(5) 0.0202(11) Uani 1 1 d .
C5B C 0.2671(5) 0.4783(5) -0.0262(4) 0.0182(10) Uani 1 1 d .
O1C O 0.8201(4) 0.9237(4) 0.2364(3) 0.0259(9) Uani 1 1 d .
O2C O 0.7020(4) 0.7674(4) 0.3077(3) 0.0276(9) Uani 1 1 d .
O3C O 0.9676(4) 1.2011(4) 0.3200(3) 0.0275(9) Uani 1 1 d .
O4C O 0.8834(7) 1.2699(7) 0.4607(5) 0.0597(17) Uani 1 1 d .
C1C C 0.9062(5) 0.9434(6) 0.4075(4) 0.0194(10) Uani 1 1 d .
C2C C 1.0590(6) 1.1415(6) 0.5424(4) 0.0221(11) Uani 1 1 d .
H2C H 1.0996 1.2376 0.5712 0.027 Uiso 1 1 calc R
C3C C 0.9655(5) 1.0887(6) 0.4504(4) 0.0196(10) Uani 1 1 d .
C4C C 0.8022(5) 0.8739(6) 0.3104(4) 0.0199(11) Uani 1 1 d .
C5C C 0.9338(6) 1.1923(6) 0.4052(5) 0.0240(11) Uani 1 1 d .

loop_
_atom_site_aniso_label
_atom_site_aniso_U_11
_atom_site_aniso_U_22
_atom_site_aniso_U_33
_atom_site_aniso_U_23
_atom_site_aniso_U_13
_atom_site_aniso_U_12
Er1 0.01396(12) 0.01341(13) 0.01992(15) 0.00202(10) 0.00147(9) 0.00180(9)
Er2 0.01320(12) 0.01195(13) 0.01991(15) 0.00262(9) 0.00122(9) 0.00311(8)
O1 0.028(2) 0.018(2) 0.034(2) 0.0090(19) -0.0017(17) 0.0015(16)
O2 0.032(2) 0.018(2) 0.036(3) 0.0073(19) 0.0069(18) 0.0004(17)
O3 0.024(2) 0.046(3) 0.026(2) 0.004(2) -0.0034(17) 0.0075(19)
O4 0.066(3) 0.019(2) 0.046(3) 0.012(2) -0.021(3) -0.004(2)
O5 0.044(3) 0.028(3) 0.058(4) 0.005(3) 0.023(2) 0.000(2)
O6 0.048(3) 0.037(3) 0.066(4) 0.011(3) 0.025(3) 0.025(3)
O1W 0.090(5) 0.154(9) 0.080(5) 0.064(5) 0.040(4) 0.094(6)
O2W 0.104(6) 0.062(5) 0.136(8) 0.034(5) -0.020(6) 0.034(5)
O3W 0.111(7) 0.079(7) 0.206(12) 0.040(8) -0.030(7) 0.029(6)
O4W 0.184(10) 0.114(9) 0.125(8) 0.052(7) 0.050(7) 0.105(8)
O5W 0.240(18) 0.56(4) 0.090(10) 0.128(17) 0.045(10) 0.12(2)
O6W 0.092(8) 1.66(11) 0.045(7) -0.12(2) 0.024(6) -0.24(2)
O1A 0.0166(18) 0.020(2) 0.032(2) 0.0037(18) -0.0018(15) 0.0065(15)
O2A 0.0161(18) 0.026(2) 0.030(2) 0.0039(18) 0.0057(15) 0.0051(16)
O3A 0.029(2) 0.0099(18) 0.032(2) 0.0051(17) 0.0022(16) 0.0069(15)
O4A 0.033(2) 0.021(2) 0.028(2) 0.0084(18) 0.0040(17) 0.0102(17)
C1A 0.013(2) 0.015(2) 0.020(3) 0.003(2) 0.0013(18) 0.0038(18)
C2A 0.013(2) 0.015(2) 0.025(3) 0.006(2) 0.0037(19) 0.0064(18)
C3A 0.011(2) 0.015(2) 0.031(3) 0.002(2) -0.0001(19) 0.0045(18)
C4A 0.011(2) 0.016(2) 0.025(3) 0.004(2) 0.0046(18) 0.0030(18)
C5A 0.015(2) 0.010(2) 0.025(3) 0.005(2) 0.0021(19) 0.0047(17)
O1B 0.0183(19) 0.026(2) 0.035(3) -0.0015(19) -0.0072(16) 0.0077(17)
O2B 0.022(2) 0.029(2) 0.032(2) 0.0065(19) 0.0065(17) 0.0103(17)
O3B 0.0238(19) 0.0146(19) 0.029(2) 0.0057(16) 0.0043(15) 0.0084(15)
O4B 0.026(2) 0.020(2) 0.032(2) 0.0005(18) -0.0052(17) 0.0091(16)
C1B 0.014(2) 0.014(2) 0.020(3) 0.004(2) 0.0008(18) 0.0059(18)
C2B 0.010(2) 0.014(2) 0.021(3) 0.003(2) 0.0018(17) 0.0056(17)
C3B 0.013(2) 0.011(2) 0.029(3) 0.000(2) -0.0002(19) 0.0032(18)
C4B 0.016(2) 0.009(2) 0.033(3) 0.005(2) 0.004(2) 0.0020(18)
C5B 0.014(2) 0.013(2) 0.028(3) 0.005(2) 0.0052(19) 0.0053(18)
O1C 0.025(2) 0.023(2) 0.024(2) 0.0083(18) 0.0020(16) 0.0008(16)
O2C 0.027(2) 0.017(2) 0.027(2) 0.0062(17) -0.0025(16) -0.0056(16)
O3C 0.042(2) 0.018(2) 0.026(2) 0.0074(17) 0.0111(18) 0.0136(18)
O4C 0.105(5) 0.060(4) 0.052(4) 0.027(3) 0.038(3) 0.067(4)
C1C 0.017(2) 0.016(3) 0.023(3) 0.006(2) 0.0017(19) 0.0033(19)
C2C 0.028(3) 0.018(3) 0.016(3) 0.003(2) -0.001(2) 0.005(2)
C3C 0.020(2) 0.014(2) 0.023(3) 0.006(2) 0.003(2) 0.0032(19)
C4C 0.015(2) 0.012(2) 0.026(3) 0.000(2) -0.0006(19) 0.0005(18)
C5C 0.027(3) 0.019(3) 0.025(3) 0.005(2) 0.002(2) 0.009(2)

loop_
_atom_type_symbol
_atom_type_description
_atom_type_scat_dispersion_real
_atom_type_scat_dispersion_imag
_atom_type_scat_source
C C 0.0033 0.0016 'International Tables Vol C Tables 4.2.6.8 and 6.1.1.4'
H H 0.0000 0.0000 'International Tables Vol C Tables 4.2.6.8 and 6.1.1.4'
O O 0.0106 0.0060 'International Tables Vol C Tables 4.2.6.8 and 6.1.1.4'
Er Er -0.2586 4.9576 'International Tables Vol C Tables 4.2.6.8 and 6.1.1.4'

loop_
_geom_angle_atom_site_label_1
_geom_angle_atom_site_label_2
_geom_angle_atom_site_label_3
_geom_angle
_geom_angle_site_symmetry_1
_geom_angle_site_symmetry_3
O1B Er1 O2B 104.58(16) . .
O1B Er1 O5 84.8(2) . .
O2B Er1 O5 145.46(19) . .
O1B Er1 O2C 147.33(17) . .
O2B Er1 O2C 79.77(15) . .
O5 Er1 O2C 110.25(17) . .
O1B Er1 O6 86.00(18) . .
O2B Er1 O6 142.61(18) . .
O5 Er1 O6 69.98(19) . .
O2C Er1 O6 73.22(17) . .
O1B Er1 O1 73.30(16) . .
O2B Er1 O1 74.56(16) . .
O5 Er1 O1 139.23(18) . .
O2C Er1 O1 76.94(14) . .
O6 Er1 O1 74.50(18) . .
O1B Er1 O4 144.15(18) . .
O2B Er1 O4 81.4(2) . .
O5 Er1 O4 72.8(2) . .
O2C Er1 O4 68.27(16) . .
O6 Er1 O4 110.9(2) . .
O1 Er1 O4 140.56(16) . .
O1B Er1 O3A 73.15(15) . .
O2B Er1 O3A 76.03(15) . .
O5 Er1 O3A 75.13(17) . .
O2C Er1 O3A 137.77(14) . .
O6 Er1 O3A 140.68(16) . .
O1 Er1 O3A 127.28(15) . .
O4 Er1 O3A 74.23(16) . .
O1A Er2 O2A 101.09(15) . .
O1A Er2 O3C 91.36(15) . .
O2A Er2 O3C 137.47(15) . .
O1A Er2 O1C 80.76(15) . .
O2A Er2 O1C 149.71(16) . .
O3C Er2 O1C 72.11(15) . .
O1A Er2 O3 154.85(18) . .
O2A Er2 O3 73.77(15) . .
O3C Er2 O3 77.91(16) . .
O1C Er2 O3 116.35(16) . .
O1A Er2 O2 71.79(15) . .
O2A Er2 O2 71.52(16) . .
O3C Er2 O2 74.29(15) . .
O1C Er2 O2 135.57(15) . .
O3 Er2 O2 83.36(18) . .
O1A Er2 O4B 126.82(14) . .
O2A Er2 O4B 78.69(15) . .
O3C Er2 O4B 124.70(15) . .
O1C Er2 O4B 76.38(15) . .
O3 Er2 O4B 77.06(17) . .
O2 Er2 O4B 147.92(15) . .
O1A Er2 O3B 74.36(14) . .
O2A Er2 O3B 79.46(14) . .
O3C Er2 O3B 142.91(14) . .
O1C Er2 O3B 71.89(14) . .
O3 Er2 O3B 127.01(16) . .
O2 Er2 O3B 129.35(15) . .
O4B Er2 O3B 53.07(13) . .
O1A Er2 C4B 100.85(16) . .
O2A Er2 C4B 76.27(16) . .
O3C Er2 C4B 141.18(16) . .
O1C Er2 C4B 73.72(16) . .
O3 Er2 C4B 101.69(18) . .
O2 Er2 C4B 144.53(16) . .
O4B Er2 C4B 26.56(15) . .
O3B Er2 C4B 26.59(14) . .
C5A O1A Er2 146.8(4) . .
C5A O2A Er2 143.1(4) 2_775 .
C4A O3A Er1 135.6(4) . .
C3A C1A C2A 119.2(5) 2_675 .
C3A C1A C4A 116.7(5) 2_675 2_665
C2A C1A C4A 124.1(4) . 2_665
C3A C2A C1A 119.5(5) . .
C3A C2A C5A 119.1(5) . .
C1A C2A C5A 121.4(5) . .
C2A C3A C1A 121.3(5) . 2_675
O4A C4A O3A 126.1(5) . .
O4A C4A C1A 117.4(5) . 2_665
O3A C4A C1A 116.3(5) . 2_665
O2A C5A O1A 125.4(5) 2_775 .
O2A C5A C2A 118.4(5) 2_775 .
O1A C5A C2A 116.1(5) . .
C5B O1B Er1 176.1(4) . .
C5B O2B Er1 131.5(4) 2_665 .
C4B O3B Er2 92.5(3) . .
C4B O4B Er2 93.2(3) . .
C3B C1B C2B 119.1(5) 2_565 .
C3B C1B C4B 119.5(5) 2_565 2_665
C2B C1B C4B 121.0(4) . 2_665
C3B C2B C1B 120.1(4) . .
C3B C2B C5B 119.0(4) . .
C1B C2B C5B 120.7(4) . .
C2B C3B C1B 120.8(5) . 2_565
O4B C4B O3B 120.9(5) . .
O4B C4B C1B 120.9(5) . 2_665
O3B C4B C1B 118.0(5) . 2_665
O4B C4B Er2 60.2(3) . .
O3B C4B Er2 60.9(3) . .
C1B C4B Er2 170.1(4) 2_665 .
O2B C5B O1B 125.2(5) 2_665 .
O2B C5B C2B 116.7(5) 2_665 .
O1B C5B C2B 118.0(5) . .
C4C O1C Er2 131.9(3) . .
C4C O2C Er1 140.1(4) . .
C5C O3C Er2 132.5(4) . .
C2C C1C C3C 119.5(5) 2_776 .
C2C C1C C4C 117.5(5) 2_776 .
C3C C1C C4C 122.9(5) . .
C1C C2C C3C 122.7(5) 2_776 .
C2C C3C C1C 117.8(5) . .
C2C C3C C5C 117.4(5) . .
C1C C3C C5C 124.8(5) . .
O1C C4C O2C 123.8(5) . .
O1C C4C C1C 118.7(5) . .
O2C C4C C1C 117.5(5) . .
O4C C5C O3C 124.9(6) . .
O4C C5C C3C 115.5(6) . .
O3C C5C C3C 119.4(5) . .

loop_
_geom_bond_atom_site_label_1
_geom_bond_atom_site_label_2
_geom_bond_distance
_geom_bond_site_symmetry_2
Er1 O1B 2.249(4) .
Er1 O2B 2.327(4) .
Er1 O5 2.355(5) .
Er1 O2C 2.357(4) .
Er1 O6 2.362(5) .
Er1 O1 2.365(4) .
Er1 O4 2.378(5) .
Er1 O3A 2.416(4) .
Er2 O1A 2.228(4) .
Er2 O2A 2.295(4) .
Er2 O3C 2.304(4) .
Er2 O1C 2.326(4) .
Er2 O3 2.344(4) .
Er2 O2 2.418(4) .
Er2 O4B 2.447(4) .
Er2 O3B 2.462(4) .
Er2 C4B 2.814(5) .
O1A C5A 1.258(7) .
O2A C5A 1.243(7) 2_775
O3A C4A 1.261(7) .
O4A C4A 1.249(7) .
C1A C3A 1.394(7) 2_675
C1A C2A 1.399(7) .
C1A C4A 1.511(7) 2_665
C2A C3A 1.377(7) .
C2A C5A 1.494(7) .
C3A C1A 1.394(7) 2_675
C4A C1A 1.511(7) 2_665
C5A O2A 1.243(7) 2_775
O1B C5B 1.250(7) .
O2B C5B 1.243(7) 2_665
O3B C4B 1.261(7) .
O4B C4B 1.260(7) .
C1B C3B 1.392(7) 2_565
C1B C2B 1.411(7) .
C1B C4B 1.497(7) 2_665
C2B C3B 1.378(7) .
C2B C5B 1.510(7) .
C3B C1B 1.392(7) 2_565
C4B C1B 1.497(7) 2_665
C5B O2B 1.243(7) 2_665
O1C C4C 1.255(7) .
O2C C4C 1.257(6) .
O3C C5C 1.254(7) .
O4C C5C 1.238(7) .
C1C C2C 1.386(8) 2_776
C1C C3C 1.404(7) .
C1C C4C 1.497(7) .
C2C C1C 1.386(8) 2_776
C2C C3C 1.394(7) .
C3C C5C 1.508(8) .
